data_7056041
loop_
_publ_author_name
'Polo, A.'
'Duran, J.'
'Juanola, R.'
'Real, J.'
'Benet-Buchholz, J.'
'Sol\`a, M.'
'Poater, A.'

_publ_section_title
;
 Tuning diastereoisomerism in platinum(ii) phosphino- and aminothiolato
 hydrido complexes
;
_journal_issue 8
_journal_name_full 'New J. Chem.'
_journal_page_first 3015
_journal_paper_doi 10.1039/C6NJ04042J
_journal_volume 41
_journal_year 2017
_chemical_formula_sum 'C20 H22 N P Pt S'
_chemical_formula_weight 534.50
_space_group_IT_number 14
_space_group_name_Hall '-P 2ybc'
_symmetry_cell_setting monoclinic
_symmetry_space_group_name_Hall '-P 2ybc'
_symmetry_space_group_name_H-M 'P 1 21/c 1'
_atom_sites_solution_hydrogens mixed
_atom_sites_solution_primary direct
_atom_sites_solution_secondary difmap
_audit_creation_method SHELXL-2014/7
_audit_update_record
;
2017-03-01 deposited with the CCDC.
2017-03-06 downloaded from the CCDC.
;
_cell_angle_alpha 90
_cell_angle_beta 90.030(2)
_cell_angle_gamma 90
_cell_formula_units_Z 4
_cell_length_a 11.2021(6)
_cell_length_b 8.9266(5)
_cell_length_c 19.0001(10)
_cell_measurement_reflns_used 28029
_cell_measurement_temperature 153(2)
_cell_measurement_theta_max 31.541
_cell_measurement_theta_min 2.144
_cell_volume 1899.95(18)
_computing_cell_refinement 'Bruker SAINT program Vers. 5.0'
_computing_data_collection 'Bruker SMART CCD area detector system'
_computing_data_reduction 'Bruker SAINT program Vers. 5.0'
_computing_molecular_graphics 'Bruker SHELXTL'
_computing_publication_material 'Bruker SHELXTL'
_computing_structure_refinement 'SHELXL-2014 (Sheldrick, 2014)'
_computing_structure_solution 'SHELXS-97 (Sheldrick, 1990)'
_diffrn_ambient_temperature 153(2)
_diffrn_detector_area_resol_mean 512
_diffrn_detector_type 'Smart 1000 CCD area detector'
_diffrn_measured_fraction_theta_full 0.999
_diffrn_measured_fraction_theta_max 0.962
_diffrn_measurement_device_type 'four-circle diffractometer Bruker P4'
_diffrn_measurement_method
;
 Fullsphere data collection, phi and omega scans,
 in omega at 0.3 deg scan width, three runs with 98, 67 and 67 frames, phi=0 deg
 in phi at 0.3 deg scan width, two runs with 1207 frames, omega=-32 deg
;
_diffrn_measurement_specimen_support 'magnetic support with 20 micron nylon fiber cryoloop'
_diffrn_radiation_monochromator graphite
_diffrn_radiation_type MoK\a
_diffrn_radiation_wavelength 0.71073
_diffrn_reflns_av_R_equivalents 0.0802
_diffrn_reflns_av_sigmaI/netI 0.0558
_diffrn_reflns_Laue_measured_fraction_full 0.999
_diffrn_reflns_Laue_measured_fraction_max 0.962
_diffrn_reflns_limit_h_max 16
_diffrn_reflns_limit_h_min -16
_diffrn_reflns_limit_k_max 12
_diffrn_reflns_limit_k_min -12
_diffrn_reflns_limit_l_max 27
_diffrn_reflns_limit_l_min -27
_diffrn_reflns_number 28029
_diffrn_reflns_point_group_measured_fraction_full 0.999
_diffrn_reflns_point_group_measured_fraction_max 0.962
_diffrn_reflns_theta_full 25.000
_diffrn_reflns_theta_max 31.541
_diffrn_reflns_theta_min 2.144
_diffrn_source 'rotating anode X-ray tube'
_diffrn_source_current 250
_diffrn_source_power 48
_diffrn_source_size '10 mm x 0.5 mm fine focus'
_diffrn_source_type 'MACScience Co. M18X-HF'
_exptl_absorpt_coefficient_mu 7.580
_exptl_absorpt_correction_T_max 1.000000
_exptl_absorpt_correction_T_min 0.383071
_exptl_absorpt_correction_type empirical
_exptl_absorpt_process_details
; 
 SADABS Version 2008/1 Bruker-Nonius
 Blessing, Acta Cryst. (1995) A51 33-38
;
_exptl_crystal_colour colorless
_exptl_crystal_density_diffrn 1.869
_exptl_crystal_description neddle
_exptl_crystal_F_000 1032
_exptl_crystal_size_max 0.07
_exptl_crystal_size_mid 0.04
_exptl_crystal_size_min 0.02
_refine_diff_density_max 2.065
_refine_diff_density_min -3.139
_refine_diff_density_rms 0.240
_refine_ls_extinction_method none
_refine_ls_goodness_of_fit_ref 0.981
_refine_ls_hydrogen_treatment noref
_refine_ls_matrix_type full
_refine_ls_number_parameters 238
_refine_ls_number_reflns 6108
_refine_ls_number_restraints 0
_refine_ls_restrained_S_all 0.981
_refine_ls_R_factor_all 0.0583
_refine_ls_R_factor_gt 0.0411
_refine_ls_shift/su_max 0.001
_refine_ls_shift/su_mean 0.000
_refine_ls_structure_factor_coef Fsqd
_refine_ls_weighting_details 'w=1/[\s^2^(Fo^2^)+(0.0576P)^2^] where P=(Fo^2^+2Fc^2^)/3'
_refine_ls_weighting_scheme calc
_refine_ls_wR_factor_gt 0.0909
_refine_ls_wR_factor_ref 0.0968
_reflns_Friedel_coverage 0.000
_reflns_number_gt 4755
_reflns_number_total 6108
_reflns_threshold_expression 'I > 2\s(I)'
_cod_data_source_file c6nj04042j2.cif
_cod_data_source_block jdu01gig
_cod_depositor_comments
;
The following automatic conversions were performed:

'_symmetry_cell_setting' value 'Monoclinic' changed to 'monoclinic'
according to
/home/data/users/saulius/crontab/automatic-downloads/rss-feeds/RSC/lib/dictionaries/cif_core.dic
dictionary named 'cif_core.dic' version 2.4.2 from 2011-04-26.

Automatic conversion script
Id: cif_fix_values 4973 2017-02-22 13:04:09Z antanas 

 Adding full bibliography for 7056041--7056044.cif.
;
_cod_original_sg_symbol_H-M P2(1)/c
_cod_database_code 7056041
_shelx_shelxl_version_number 2014/7
_shelx_space_group_comment
;
The symmetry employed for this shelxl refinement is uniquely defined
by the following loop, which should always be used as a source of
symmetry information in preference to the above space-group names.
They are only intended as comments.
;
_shelx_estimated_absorpt_t_min 0.076
_shelx_estimated_absorpt_t_max 0.863

loop_
_space_group_symop_operation_xyz
'x, y, z'
'-x, y+1/2, -z+1/2'
'-x, -y, -z'
'x, -y-1/2, z-1/2'

loop_
_atom_site_label
_atom_site_type_symbol
_atom_site_fract_x
_atom_site_fract_y
_atom_site_fract_z
_atom_site_U_iso_or_equiv
_atom_site_adp_type
_atom_site_occupancy
_atom_site_site_symmetry_order
_atom_site_calc_flag
_atom_site_refinement_flags_posn
_atom_site_refinement_flags_adp
Pt1 Pt 1.93851(2) 0.30087(2) 0.14176(2) 0.01828(6) Uani 1 1 d . .
H1 H 1.9145 0.1405 0.1241 0.022 Uiso 1 1 d R U
P1 P 1.77326(11) 0.35282(13) 0.08250(7) 0.0179(2) Uani 1 1 d . .
S1 S 2.10956(11) 0.22796(12) 0.19948(7) 0.0224(2) Uani 1 1 d . .
N1 N 1.9951(4) 0.5258(4) 0.1654(2) 0.0257(9) Uani 1 1 d . .
H1C H 1.9863 0.5834 0.1262 0.08(3) Uiso 1 1 calc R .
H1D H 1.9469 0.5642 0.1995 0.020(14) Uiso 1 1 calc R .
C1 C 2.1476(5) 0.4079(6) 0.2391(3) 0.0279(10) Uani 1 1 d . .
H1A H 2.1016 0.4213 0.2832 0.025(14) Uiso 1 1 calc R .
H1B H 2.2336 0.4094 0.2511 0.034(16) Uiso 1 1 calc R .
C2 C 2.1200(5) 0.5346(5) 0.1893(3) 0.0267(10) Uani 1 1 d . .
H2A H 2.1336 0.6316 0.2134 0.008(11) Uiso 1 1 calc R .
H2B H 2.1741 0.5294 0.1482 0.017(13) Uiso 1 1 calc R .
C3 C 1.7495(4) 0.5524(5) 0.0674(2) 0.0188(9) Uani 1 1 d . .
C4 C 1.8011(5) 0.6217(5) 0.0099(3) 0.0275(10) Uani 1 1 d . .
H4A H 1.8441 0.5633 -0.0233 0.012(12) Uiso 1 1 calc R .
C5 C 1.7911(6) 0.7753(6) -0.0001(3) 0.0344(13) Uani 1 1 d . .
H5A H 1.8272 0.8215 -0.0398 0.06(2) Uiso 1 1 calc R .
C6 C 1.7281(5) 0.8610(6) 0.0482(3) 0.0333(12) Uani 1 1 d . .
H6A H 1.7193 0.9657 0.0411 0.040(18) Uiso 1 1 calc R .
C7 C 1.6784(6) 0.7937(6) 0.1063(4) 0.0357(13) Uani 1 1 d . .
H7A H 1.6366 0.8523 0.1400 0.05(2) Uiso 1 1 calc R .
C8 C 1.6892(5) 0.6398(6) 0.1157(3) 0.0334(12) Uani 1 1 d . .
H8A H 1.6547 0.5941 0.1560 0.045(19) Uiso 1 1 calc R .
C9 C 1.6355(4) 0.2923(5) 0.1254(3) 0.0206(9) Uani 1 1 d . .
C10 C 1.5228(5) 0.3451(7) 0.1063(3) 0.0308(11) Uani 1 1 d . .
H10A H 1.5156 0.4181 0.0701 0.037(17) Uiso 1 1 calc R .
C11 C 1.4221(5) 0.2923(7) 0.1393(3) 0.0347(13) Uani 1 1 d . .
H11A H 1.3456 0.3280 0.1256 0.07(3) Uiso 1 1 calc R .
C12 C 1.4319(5) 0.1866(6) 0.1930(3) 0.0316(12) Uani 1 1 d . .
H12A H 1.3621 0.1491 0.2153 0.05(2) Uiso 1 1 calc R .
C13 C 1.5418(5) 0.1367(6) 0.2136(3) 0.0318(12) Uani 1 1 d . .
H13A H 1.5487 0.0669 0.2512 0.07(2) Uiso 1 1 calc R .
C14 C 1.6435(5) 0.1884(5) 0.1795(3) 0.0260(10) Uani 1 1 d . .
H14A H 1.7196 0.1520 0.1934 0.15(5) Uiso 1 1 calc R .
C15 C 1.7684(5) 0.2689(5) -0.0053(3) 0.0220(9) Uani 1 1 d . .
C16 C 1.6671(5) 0.2667(7) -0.0470(3) 0.0339(12) Uani 1 1 d . .
H16A H 1.5964 0.3141 -0.0307 0.031(17) Uiso 1 1 calc R .
C17 C 1.6673(7) 0.1965(7) -0.1118(4) 0.0429(15) Uani 1 1 d . .
H17A H 1.5971 0.1957 -0.1398 0.032(18) Uiso 1 1 calc R .
C18 C 1.7700(6) 0.1273(6) -0.1358(3) 0.0410(15) Uani 1 1 d . .
H18A H 1.7704 0.0788 -0.1803 0.06(2) Uiso 1 1 calc R .
C19 C 1.8718(6) 0.1287(6) -0.0950(3) 0.0364(13) Uani 1 1 d . .
H19A H 1.9423 0.0808 -0.1113 0.06(2) Uiso 1 1 calc R .
C20 C 1.8714(5) 0.2000(5) -0.0303(3) 0.0293(11) Uani 1 1 d . .
H20A H 1.9421 0.2020 -0.0028 0.023(15) Uiso 1 1 calc R .

loop_
_atom_site_aniso_label
_atom_site_aniso_U_11
_atom_site_aniso_U_22
_atom_site_aniso_U_33
_atom_site_aniso_U_23
_atom_site_aniso_U_13
_atom_site_aniso_U_12
Pt1 0.01531(9) 0.01488(8) 0.02467(10) 0.00170(7) 0.00281(6) 0.00105(6)
P1 0.0176(5) 0.0142(5) 0.0221(6) 0.0018(4) 0.0032(4) 0.0017(4)
S1 0.0175(5) 0.0187(5) 0.0308(6) 0.0026(4) 0.0008(4) 0.0017(4)
N1 0.032(2) 0.0156(17) 0.030(2) -0.0019(16) -0.0017(18) 0.0028(16)
C1 0.027(3) 0.026(2) 0.030(3) -0.005(2) -0.002(2) 0.000(2)
C2 0.029(3) 0.020(2) 0.031(3) 0.0005(19) 0.001(2) -0.0053(18)
C3 0.018(2) 0.0143(18) 0.024(2) 0.0019(16) 0.0042(17) 0.0016(15)
C4 0.033(3) 0.021(2) 0.028(3) 0.0015(19) 0.010(2) -0.0023(19)
C5 0.041(3) 0.022(3) 0.040(3) 0.006(2) 0.005(3) -0.003(2)
C6 0.039(3) 0.014(2) 0.047(3) 0.001(2) -0.006(3) 0.004(2)
C7 0.048(4) 0.020(2) 0.039(3) -0.006(2) 0.004(3) 0.008(2)
C8 0.045(3) 0.023(2) 0.032(3) -0.002(2) 0.014(2) 0.005(2)
C9 0.021(2) 0.018(2) 0.023(2) 0.0002(17) 0.0012(17) 0.0017(16)
C10 0.024(3) 0.035(3) 0.033(3) 0.008(2) 0.002(2) 0.005(2)
C11 0.019(3) 0.047(4) 0.037(3) 0.000(3) 0.001(2) 0.002(2)
C12 0.022(3) 0.037(3) 0.036(3) -0.001(2) 0.010(2) -0.004(2)
C13 0.026(3) 0.034(3) 0.036(3) 0.013(2) 0.009(2) -0.002(2)
C14 0.021(2) 0.028(2) 0.029(3) 0.007(2) -0.0020(19) 0.0023(18)
C15 0.029(3) 0.015(2) 0.022(2) -0.0018(16) 0.0035(19) -0.0008(17)
C16 0.029(3) 0.037(3) 0.036(3) -0.009(2) 0.003(2) 0.001(2)
C17 0.044(4) 0.047(4) 0.038(3) -0.016(3) -0.002(3) -0.009(3)
C18 0.063(4) 0.023(3) 0.037(3) -0.008(2) 0.010(3) -0.009(3)
C19 0.047(4) 0.025(3) 0.038(3) -0.004(2) 0.014(3) 0.006(2)
C20 0.033(3) 0.025(2) 0.030(3) 0.003(2) 0.010(2) 0.005(2)

loop_
_atom_type_symbol
_atom_type_description
_atom_type_scat_dispersion_real
_atom_type_scat_dispersion_imag
_atom_type_scat_source
C C 0.0033 0.0016 'International Tables Vol C Tables 4.2.6.8 and 6.1.1.4'
H H 0.0000 0.0000 'International Tables Vol C Tables 4.2.6.8 and 6.1.1.4'
N N 0.0061 0.0033 'International Tables Vol C Tables 4.2.6.8 and 6.1.1.4'
P P 0.1023 0.0942 'International Tables Vol C Tables 4.2.6.8 and 6.1.1.4'
S S 0.1246 0.1234 'International Tables Vol C Tables 4.2.6.8 and 6.1.1.4'
Pt Pt -1.7033 8.3905 'International Tables Vol C Tables 4.2.6.8 and 6.1.1.4'

loop_
_geom_angle_atom_site_label_1
_geom_angle_atom_site_label_2
_geom_angle_atom_site_label_3
_geom_angle
N1 Pt1 P1 99.02(12)
N1 Pt1 S1 85.37(12)
P1 Pt1 S1 175.41(4)
C3 P1 C9 103.7(2)
C3 P1 C15 104.6(2)
C9 P1 C15 105.1(2)
C3 P1 Pt1 113.96(16)
C9 P1 Pt1 114.63(16)
C15 P1 Pt1 113.72(17)
C1 S1 Pt1 98.16(17)
C2 N1 Pt1 113.2(3)
C2 C1 S1 110.7(4)
N1 C2 C1 110.4(4)
C8 C3 C4 118.5(4)
C8 C3 P1 121.2(4)
C4 C3 P1 120.0(4)
C3 C4 C5 121.1(5)
C4 C5 C6 119.6(5)
C7 C6 C5 119.8(5)
C6 C7 C8 120.0(5)
C3 C8 C7 121.0(5)
C14 C9 C10 118.5(5)
C14 C9 P1 118.3(4)
C10 C9 P1 123.2(4)
C11 C10 C9 120.5(5)
C10 C11 C12 120.1(5)
C13 C12 C11 120.1(5)
C12 C13 C14 119.8(5)
C9 C14 C13 121.0(5)
C16 C15 C20 118.6(5)
C16 C15 P1 123.5(4)
C20 C15 P1 117.9(4)
C17 C16 C15 121.0(6)
C16 C17 C18 119.9(6)
C19 C18 C17 119.9(6)
C18 C19 C20 120.0(6)
C19 C20 C15 120.7(6)

loop_
_geom_bond_atom_site_label_1
_geom_bond_atom_site_label_2
_geom_bond_distance
Pt1 N1 2.153(4)
Pt1 P1 2.2153(12)
Pt1 S1 2.3012(12)
P1 C3 1.824(4)
P1 C9 1.827(5)
P1 C15 1.830(5)
S1 C1 1.825(5)
N1 C2 1.473(7)
C1 C2 1.506(7)
C3 C8 1.382(7)
C3 C4 1.383(7)
C4 C5 1.389(7)
C5 C6 1.389(8)
C6 C7 1.374(9)
C7 C8 1.391(8)
C9 C14 1.387(7)
C9 C10 1.396(7)
C10 C11 1.375(8)
C11 C12 1.394(8)
C12 C13 1.367(8)
C13 C14 1.390(7)
C15 C16 1.383(8)
C15 C20 1.391(7)
C16 C17 1.382(8)
C17 C18 1.383(9)
C18 C19 1.378(9)
C19 C20 1.384(8)

loop_
_geom_torsion_atom_site_label_1
_geom_torsion_atom_site_label_2
_geom_torsion_atom_site_label_3
_geom_torsion_atom_site_label_4
_geom_torsion
Pt1 S1 C1 C2 -37.7(4)
Pt1 N1 C2 C1 -41.4(5)
S1 C1 C2 N1 53.7(5)
C9 P1 C3 C8 36.8(5)
C15 P1 C3 C8 146.8(5)
Pt1 P1 C3 C8 -88.4(5)
C9 P1 C3 C4 -148.9(4)
C15 P1 C3 C4 -38.9(5)
Pt1 P1 C3 C4 85.9(4)
C8 C3 C4 C5 -1.1(8)
P1 C3 C4 C5 -175.6(4)
C3 C4 C5 C6 -0.2(9)
C4 C5 C6 C7 1.4(9)
C5 C6 C7 C8 -1.3(10)
C4 C3 C8 C7 1.2(9)
P1 C3 C8 C7 175.6(5)
C6 C7 C8 C3 0.0(10)
C3 P1 C9 C14 -141.2(4)
C15 P1 C9 C14 109.2(4)
Pt1 P1 C9 C14 -16.4(4)
C3 P1 C9 C10 39.0(5)
C15 P1 C9 C10 -70.5(5)
Pt1 P1 C9 C10 163.8(4)
C14 C9 C10 C11 -1.5(8)
P1 C9 C10 C11 178.3(4)
C9 C10 C11 C12 0.8(9)
C10 C11 C12 C13 1.0(9)
C11 C12 C13 C14 -1.9(9)
C10 C9 C14 C13 0.5(8)
P1 C9 C14 C13 -179.2(4)
C12 C13 C14 C9 1.2(9)
C3 P1 C15 C16 -65.5(5)
C9 P1 C15 C16 43.3(5)
Pt1 P1 C15 C16 169.5(4)
C3 P1 C15 C20 116.4(4)
C9 P1 C15 C20 -134.7(4)
Pt1 P1 C15 C20 -8.5(4)
C20 C15 C16 C17 0.6(9)
P1 C15 C16 C17 -177.4(5)
C15 C16 C17 C18 -0.1(10)
C16 C17 C18 C19 -0.1(9)
C17 C18 C19 C20 -0.3(9)
C18 C19 C20 C15 0.9(8)
C16 C15 C20 C19 -1.1(8)
P1 C15 C20 C19 177.1(4)
